data_1547883
loop_
_publ_author_name
'Liu, Kai'
'Xu, Guangyang'
'Sun, Jiangtao'

_publ_section_title
;
 Gold-catalyzed stereoselective dearomatization/metal-free aerobic
 oxidation: access to 3-substituted indolines/oxindoles.
;
_journal_issue 3
_journal_name_full 'Chemical science'
_journal_page_first 634
_journal_page_last 639
_journal_paper_doi 10.1039/c7sc04086e
_journal_volume 9
_journal_year 2018
_chemical_formula_sum 'C20 H23 N O6'
_chemical_formula_weight 373.39
_space_group_crystal_system monoclinic
_space_group_IT_number 14
_space_group_name_Hall '-P 2ybc'
_space_group_name_H-M_alt 'P 1 21/c 1'
_symmetry_space_group_name_Hall '-P 2ybc'
_symmetry_space_group_name_H-M 'P 1 21/c 1'
_atom_sites_solution_hydrogens geom
_audit_creation_method SHELXL-2014/7
_audit_update_record
;
2017-05-19 deposited with the CCDC.
2017-11-06 downloaded from the CCDC.
;
_cell_angle_alpha 90
_cell_angle_beta 95.432(2)
_cell_angle_gamma 90
_cell_formula_units_Z 4
_cell_length_a 5.9171(4)
_cell_length_b 24.525(2)
_cell_length_c 13.1260(10)
_cell_measurement_reflns_used 5814
_cell_measurement_temperature 296(2)
_cell_measurement_theta_max 27.38
_cell_measurement_theta_min 2.28
_cell_volume 1896.3(2)
_computing_cell_refinement 'Bruker SAINT'
_computing_data_collection 'Bruker APEX2'
_computing_data_reduction 'Bruker SAINT'
_computing_molecular_graphics 'Bruker SHELXTL'
_computing_publication_material 'Bruker SHELXTL'
_computing_structure_refinement 'SHELXL-2014 (Sheldrick 2014)'
_computing_structure_solution 'SHELXS-97 (Sheldrick 2008)'
_diffrn_ambient_temperature 296(2)
_diffrn_measured_fraction_theta_full 0.999
_diffrn_measured_fraction_theta_max 0.992
_diffrn_measurement_device_type 'Bruker APEX-II CCD'
_diffrn_measurement_method '\f and \w scans'
_diffrn_radiation_type MoK\a
_diffrn_radiation_wavelength 0.71073
_diffrn_reflns_av_R_equivalents 0.0424
_diffrn_reflns_av_unetI/netI 0.0443
_diffrn_reflns_Laue_measured_fraction_full 0.999
_diffrn_reflns_Laue_measured_fraction_max 0.992
_diffrn_reflns_limit_h_max 7
_diffrn_reflns_limit_h_min -6
_diffrn_reflns_limit_k_max 31
_diffrn_reflns_limit_k_min -28
_diffrn_reflns_limit_l_max 13
_diffrn_reflns_limit_l_min -17
_diffrn_reflns_number 16810
_diffrn_reflns_point_group_measured_fraction_full 0.999
_diffrn_reflns_point_group_measured_fraction_max 0.992
_diffrn_reflns_theta_full 25.242
_diffrn_reflns_theta_max 27.531
_diffrn_reflns_theta_min 2.278
_exptl_absorpt_coefficient_mu 0.097
_exptl_crystal_density_diffrn 1.308
_exptl_crystal_F_000 792
_exptl_crystal_size_max 0.270
_exptl_crystal_size_mid 0.250
_exptl_crystal_size_min 0.220
_refine_diff_density_max 0.264
_refine_diff_density_min -0.269
_refine_diff_density_rms 0.047
_refine_ls_extinction_method none
_refine_ls_goodness_of_fit_ref 1.022
_refine_ls_hydrogen_treatment constr
_refine_ls_matrix_type full
_refine_ls_number_parameters 249
_refine_ls_number_reflns 4337
_refine_ls_number_restraints 0
_refine_ls_restrained_S_all 1.022
_refine_ls_R_factor_all 0.0750
_refine_ls_R_factor_gt 0.0502
_refine_ls_shift/su_max 0.000
_refine_ls_shift/su_mean 0.000
_refine_ls_structure_factor_coef Fsqd
_refine_ls_weighting_details 'w=1/[\s^2^(Fo^2^)+(0.0480P)^2^+0.7673P] where P=(Fo^2^+2Fc^2^)/3'
_refine_ls_weighting_scheme calc
_refine_ls_wR_factor_gt 0.1055
_refine_ls_wR_factor_ref 0.1143
_reflns_Friedel_coverage 0.000
_reflns_number_gt 3275
_reflns_number_total 4337
_reflns_threshold_expression 'I > 2\s(I)'
_cod_data_source_file c7sc04086e2.cif
_cod_data_source_block 20170214SFJ_kn91751_0m_a
_cod_depositor_comments 'Adding full bibliography for 1547882--1547885.cif.'
_cod_original_cell_volume 1896.3(3)
_cod_database_code 1547883
_shelx_shelxl_version_number 2014/7
_shelx_space_group_comment
;
The symmetry employed for this shelxl refinement is uniquely defined
by the following loop, which should always be used as a source of
symmetry information in preference to the above space-group names.
They are only intended as comments.
;
_shelx_estimated_absorpt_t_min 0.974
_shelx_estimated_absorpt_t_max 0.979

loop_
_space_group_symop_operation_xyz
'x, y, z'
'-x, y+1/2, -z+1/2'
'-x, -y, -z'
'x, -y-1/2, z-1/2'

loop_
_atom_site_label
_atom_site_type_symbol
_atom_site_fract_x
_atom_site_fract_y
_atom_site_fract_z
_atom_site_U_iso_or_equiv
_atom_site_adp_type
_atom_site_occupancy
_atom_site_site_symmetry_order
_atom_site_calc_flag
_atom_site_refinement_flags_posn
_atom_site_refinement_flags_adp
C1 C 0.7516(3) 0.45399(7) 0.76313(12) 0.0227(4) Uani 1 1 d . .
H1 H 0.8684 0.4716 0.7336 0.027 Uiso 1 1 calc R U
C2 C 0.7514(3) 0.39774(7) 0.76977(13) 0.0277(4) Uani 1 1 d . .
H2 H 0.8676 0.3779 0.7444 0.033 Uiso 1 1 calc R U
C3 C 0.5798(3) 0.37076(7) 0.81382(14) 0.0296(4) Uani 1 1 d . .
H3 H 0.5815 0.3330 0.8193 0.036 Uiso 1 1 calc R U
C4 C 0.4064(3) 0.40061(7) 0.84942(15) 0.0330(4) Uani 1 1 d . .
H4 H 0.2894 0.3828 0.8784 0.040 Uiso 1 1 calc R U
C5 C 0.4047(3) 0.45700(7) 0.84247(13) 0.0265(4) Uani 1 1 d . .
H5 H 0.2859 0.4766 0.8663 0.032 Uiso 1 1 calc R U
C6 C 0.5786(2) 0.48461(6) 0.80028(11) 0.0183(3) Uani 1 1 d . .
C7 C 0.5801(3) 0.54532(6) 0.79400(11) 0.0194(3) Uani 1 1 d . .
C8 C 0.7631(3) 0.57688(7) 0.85092(12) 0.0232(4) Uani 1 1 d . .
C9 C 1.0935(3) 0.57440(7) 0.96555(13) 0.0264(4) Uani 1 1 d . .
H9A H 1.1898 0.5911 0.9196 0.040 Uiso 1 1 calc R U
H9B H 1.1810 0.5494 1.0096 0.040 Uiso 1 1 calc R U
H9C H 1.0303 0.6020 1.0062 0.040 Uiso 1 1 calc R U
C10 C 0.4202(3) 0.57300(6) 0.73365(11) 0.0185(3) Uani 1 1 d . .
C11 C 0.2403(3) 0.55004(6) 0.66533(12) 0.0193(3) Uani 1 1 d . .
H11 H 0.2065 0.5131 0.6592 0.023 Uiso 1 1 calc R U
C12 C 0.1284(3) 0.59004(6) 0.61167(12) 0.0184(3) Uani 1 1 d . .
C13 C 0.4052(3) 0.63428(6) 0.72027(12) 0.0224(4) Uani 1 1 d . .
H13A H 0.3747 0.6521 0.7835 0.027 Uiso 1 1 calc R U
H13B H 0.5444 0.6489 0.6977 0.027 Uiso 1 1 calc R U
C14 C 0.1754(3) 0.69169(7) 0.59688(12) 0.0221(3) Uani 1 1 d . .
C15 C -0.0583(3) 0.73911(7) 0.46126(13) 0.0256(4) Uani 1 1 d . .
C16 C -0.1703(3) 0.77539(8) 0.53480(15) 0.0342(4) Uani 1 1 d . .
H16A H -0.2811 0.7548 0.5674 0.051 Uiso 1 1 calc R U
H16B H -0.2436 0.8053 0.4980 0.051 Uiso 1 1 calc R U
H16C H -0.0575 0.7891 0.5857 0.051 Uiso 1 1 calc R U
C17 C 0.1349(3) 0.76650(8) 0.41409(16) 0.0386(5) Uani 1 1 d . .
H17A H 0.2453 0.7789 0.4673 0.058 Uiso 1 1 calc R U
H17B H 0.0778 0.7970 0.3737 0.058 Uiso 1 1 calc R U
H17C H 0.2044 0.7410 0.3713 0.058 Uiso 1 1 calc R U
C18 C -0.2324(3) 0.71743(8) 0.37898(16) 0.0412(5) Uani 1 1 d . .
H18A H -0.1611 0.6918 0.3370 0.062 Uiso 1 1 calc R U
H18B H -0.2937 0.7471 0.3374 0.062 Uiso 1 1 calc R U
H18C H -0.3525 0.6997 0.4105 0.062 Uiso 1 1 calc R U
C19 C -0.0477(3) 0.58038(6) 0.52374(12) 0.0185(3) Uani 1 1 d . .
C20 C -0.4295(3) 0.58422(9) 0.45987(14) 0.0332(4) Uani 1 1 d . .
H20A H -0.3698 0.5927 0.3962 0.050 Uiso 1 1 calc R U
H20B H -0.5578 0.6072 0.4683 0.050 Uiso 1 1 calc R U
H20C H -0.4759 0.5467 0.4597 0.050 Uiso 1 1 calc R U
N1 N 0.2139(2) 0.64106(5) 0.64096(10) 0.0218(3) Uani 1 1 d . .
O1 O 0.7798(2) 0.62596(5) 0.84909(10) 0.0403(4) Uani 1 1 d . .
O2 O 0.91247(19) 0.54536(5) 0.90746(9) 0.0249(3) Uani 1 1 d . .
O3 O 0.0245(2) 0.68831(5) 0.51512(9) 0.0275(3) Uani 1 1 d . .
O4 O 0.2736(2) 0.73168(5) 0.63100(10) 0.0317(3) Uani 1 1 d . .
O5 O -0.25518(18) 0.59345(5) 0.54387(9) 0.0294(3) Uani 1 1 d . .
O6 O 0.0013(2) 0.56044(5) 0.44578(9) 0.0328(3) Uani 1 1 d . .

loop_
_atom_site_aniso_label
_atom_site_aniso_U_11
_atom_site_aniso_U_22
_atom_site_aniso_U_33
_atom_site_aniso_U_23
_atom_site_aniso_U_13
_atom_site_aniso_U_12
C1 0.0238(8) 0.0216(9) 0.0224(8) -0.0018(7) 0.0011(7) -0.0018(6)
C2 0.0285(9) 0.0239(9) 0.0291(9) -0.0062(7) -0.0052(7) 0.0072(7)
C3 0.0375(10) 0.0133(9) 0.0354(10) 0.0025(7) -0.0097(8) 0.0002(7)
C4 0.0316(10) 0.0260(10) 0.0416(11) 0.0091(8) 0.0037(8) -0.0060(8)
C5 0.0240(8) 0.0234(9) 0.0322(9) 0.0027(7) 0.0043(7) 0.0026(7)
C6 0.0214(8) 0.0174(8) 0.0149(7) 0.0008(6) -0.0045(6) -0.0006(6)
C7 0.0235(8) 0.0173(8) 0.0171(8) -0.0006(6) 0.0003(6) -0.0019(6)
C8 0.0301(9) 0.0177(9) 0.0208(8) 0.0001(6) -0.0029(7) -0.0004(7)
C9 0.0263(8) 0.0242(9) 0.0264(9) -0.0010(7) -0.0087(7) -0.0020(7)
C10 0.0243(8) 0.0151(8) 0.0163(7) -0.0005(6) 0.0020(6) -0.0008(6)
C11 0.0226(8) 0.0146(8) 0.0204(8) -0.0007(6) 0.0007(6) -0.0016(6)
C12 0.0207(7) 0.0162(8) 0.0187(8) -0.0009(6) 0.0033(6) -0.0019(6)
C13 0.0278(8) 0.0168(9) 0.0209(8) -0.0006(6) -0.0069(7) 0.0012(6)
C14 0.0227(8) 0.0182(9) 0.0245(9) 0.0009(7) -0.0013(7) 0.0018(6)
C15 0.0288(9) 0.0161(9) 0.0306(9) 0.0066(7) -0.0032(7) 0.0064(6)
C16 0.0353(10) 0.0269(10) 0.0406(11) 0.0036(8) 0.0044(8) 0.0082(8)
C17 0.0360(10) 0.0381(12) 0.0423(11) 0.0157(9) 0.0067(9) 0.0094(8)
C18 0.0469(11) 0.0306(11) 0.0420(11) 0.0029(9) -0.0168(9) 0.0089(9)
C19 0.0197(7) 0.0135(8) 0.0219(8) 0.0027(6) 0.0001(6) -0.0007(6)
C20 0.0188(8) 0.0505(13) 0.0295(10) -0.0015(8) -0.0024(7) -0.0041(8)
N1 0.0250(7) 0.0157(7) 0.0231(7) 0.0001(5) -0.0064(6) -0.0005(5)
O1 0.0491(8) 0.0162(7) 0.0496(8) 0.0000(6) -0.0272(7) -0.0034(5)
O2 0.0279(6) 0.0184(6) 0.0260(6) 0.0013(5) -0.0092(5) -0.0013(5)
O3 0.0340(6) 0.0148(6) 0.0311(7) 0.0022(5) -0.0110(5) 0.0033(5)
O4 0.0378(7) 0.0163(6) 0.0380(7) 0.0013(5) -0.0111(6) -0.0024(5)
O5 0.0197(6) 0.0458(8) 0.0226(6) -0.0038(5) 0.0011(5) -0.0009(5)
O6 0.0265(6) 0.0452(8) 0.0259(7) -0.0128(6) -0.0021(5) 0.0067(5)

loop_
_atom_type_symbol
_atom_type_description
_atom_type_scat_dispersion_real
_atom_type_scat_dispersion_imag
_atom_type_scat_source
C C 0.0033 0.0016 'International Tables Vol C Tables 4.2.6.8 and 6.1.1.4'
H H 0.0000 0.0000 'International Tables Vol C Tables 4.2.6.8 and 6.1.1.4'
N N 0.0061 0.0033 'International Tables Vol C Tables 4.2.6.8 and 6.1.1.4'
O O 0.0106 0.0060 'International Tables Vol C Tables 4.2.6.8 and 6.1.1.4'

loop_
_geom_angle_atom_site_label_1
_geom_angle_atom_site_label_2
_geom_angle_atom_site_label_3
_geom_angle
C2 C1 C6 120.69(15)
C2 C1 H1 119.7
C6 C1 H1 119.7
C1 C2 C3 120.58(16)
C1 C2 H2 119.7
C3 C2 H2 119.7
C4 C3 C2 119.16(16)
C4 C3 H3 120.4
C2 C3 H3 120.4
C3 C4 C5 120.59(16)
C3 C4 H4 119.7
C5 C4 H4 119.7
C4 C5 C6 120.77(16)
C4 C5 H5 119.6
C6 C5 H5 119.6
C5 C6 C1 118.20(15)
C5 C6 C7 121.15(14)
C1 C6 C7 120.65(14)
C10 C7 C8 118.10(14)
C10 C7 C6 121.60(14)
C8 C7 C6 120.26(13)
O1 C8 O2 122.25(14)
O1 C8 C7 124.76(15)
O2 C8 C7 112.99(14)
O2 C9 H9A 109.5
O2 C9 H9B 109.5
H9A C9 H9B 109.5
O2 C9 H9C 109.5
H9A C9 H9C 109.5
H9B C9 H9C 109.5
C7 C10 C11 126.98(15)
C7 C10 C13 126.41(14)
C11 C10 C13 106.51(13)
C12 C11 C10 109.82(14)
C12 C11 H11 125.1
C10 C11 H11 125.1
C11 C12 N1 111.33(14)
C11 C12 C19 124.05(14)
N1 C12 C19 124.29(13)
N1 C13 C10 103.08(12)
N1 C13 H13A 111.1
C10 C13 H13A 111.1
N1 C13 H13B 111.1
C10 C13 H13B 111.1
H13A C13 H13B 109.1
O4 C14 O3 127.84(15)
O4 C14 N1 121.48(14)
O3 C14 N1 110.68(13)
O3 C15 C17 109.81(13)
O3 C15 C16 109.45(14)
C17 C15 C16 113.29(16)
O3 C15 C18 102.41(13)
C17 C15 C18 110.73(16)
C16 C15 C18 110.60(15)
C15 C16 H16A 109.5
C15 C16 H16B 109.5
H16A C16 H16B 109.5
C15 C16 H16C 109.5
H16A C16 H16C 109.5
H16B C16 H16C 109.5
C15 C17 H17A 109.5
C15 C17 H17B 109.5
H17A C17 H17B 109.5
C15 C17 H17C 109.5
H17A C17 H17C 109.5
H17B C17 H17C 109.5
C15 C18 H18A 109.5
C15 C18 H18B 109.5
H18A C18 H18B 109.5
C15 C18 H18C 109.5
H18A C18 H18C 109.5
H18B C18 H18C 109.5
O6 C19 O5 125.21(14)
O6 C19 C12 121.16(14)
O5 C19 C12 113.56(13)
O5 C20 H20A 109.5
O5 C20 H20B 109.5
H20A C20 H20B 109.5
O5 C20 H20C 109.5
H20A C20 H20C 109.5
H20B C20 H20C 109.5
C14 N1 C12 130.76(13)
C14 N1 C13 118.90(13)
C12 N1 C13 109.21(12)
C8 O2 C9 115.12(12)
C14 O3 C15 119.64(13)
C19 O5 C20 114.63(13)

loop_
_geom_bond_atom_site_label_1
_geom_bond_atom_site_label_2
_geom_bond_distance
C1 C2 1.382(2)
C1 C6 1.394(2)
C1 H1 0.9300
C2 C3 1.383(3)
C2 H2 0.9300
C3 C4 1.378(3)
C3 H3 0.9300
C4 C5 1.386(2)
C4 H4 0.9300
C5 C6 1.390(2)
C5 H5 0.9300
C6 C7 1.491(2)
C7 C10 1.357(2)
C7 C8 1.475(2)
C8 O1 1.208(2)
C8 O2 1.3436(19)
C9 O2 1.4428(19)
C9 H9A 0.9600
C9 H9B 0.9600
C9 H9C 0.9600
C10 C11 1.440(2)
C10 C13 1.515(2)
C11 C12 1.345(2)
C11 H11 0.9300
C12 N1 1.390(2)
C12 C19 1.499(2)
C13 N1 1.4731(19)
C13 H13A 0.9700
C13 H13B 0.9700
C14 O4 1.2046(19)
C14 O3 1.3322(19)
C14 N1 1.380(2)
C15 O3 1.4923(19)
C15 C17 1.508(3)
C15 C16 1.511(2)
C15 C18 1.516(2)
C16 H16A 0.9600
C16 H16B 0.9600
C16 H16C 0.9600
C17 H17A 0.9600
C17 H17B 0.9600
C17 H17C 0.9600
C18 H18A 0.9600
C18 H18B 0.9600
C18 H18C 0.9600
C19 O6 1.1942(19)
C19 O5 1.3197(19)
C20 O5 1.454(2)
C20 H20A 0.9600
C20 H20B 0.9600
C20 H20C 0.9600
